data_1556829
loop_
_publ_author_name
'Park, In-Hyeok'
'Kang, Yunji'
'Lee, Eunji'
'Ju, Huiyeong'
'Kim, Seulgi'
'Seo, Sujin'
'Jung, Jong Hwa'
'Lee, Shim Sung'

_publ_section_title
;
 Snapshot and crystallographic observations of kinetic and thermodynamic
 products for NO<sub>2</sub>S<sub>2</sub> macrocyclic complexes.
;
_journal_issue 'Pt 1'
_journal_name_full IUCrJ
_journal_page_first 45
_journal_page_last 53
_journal_paper_doi 10.1107/S2052252517015081
_journal_volume 5
_journal_year 2018
_chemical_formula_sum 'C30 H29 Cl2 Cu2 I2 N O2 S2'
_chemical_formula_weight 951.44
_space_group_IT_number 2
_space_group_name_Hall '-P 1'
_space_group_name_H-M_alt 'P -1'
_symmetry_cell_setting triclinic
_symmetry_space_group_name_H-M 'P -1'
_atom_sites_solution_hydrogens geom
_atom_sites_solution_primary direct
_atom_sites_solution_secondary difmap
_audit_creation_method SHELXL-97
_cell_angle_alpha 93.290(2)
_cell_angle_beta 95.681(2)
_cell_angle_gamma 118.683(2)
_cell_formula_units_Z 2
_cell_length_a 11.7925(4)
_cell_length_b 11.9665(4)
_cell_length_c 13.4375(4)
_cell_measurement_reflns_used 6962
_cell_measurement_temperature 173(2)
_cell_measurement_theta_max 26.96
_cell_measurement_theta_min 2.33
_cell_volume 1643.38(10)
_computing_cell_refinement 'Bruker SAINT'
_computing_data_collection 'Bruker APEX2'
_computing_data_reduction 'Bruker SAINT'
_computing_molecular_graphics 'Bruker SHELXTL'
_computing_publication_material 'Bruker SHELXTL'
_computing_structure_refinement 'Bruker SHELXTL'
_computing_structure_solution 'Bruker SHELXTL'
_diffrn_ambient_temperature 173(2)
_diffrn_measured_fraction_theta_full 0.956
_diffrn_measured_fraction_theta_max 0.956
_diffrn_measurement_device_type 'Bruker APEX-II CCD'
_diffrn_measurement_method '\f and \w scans'
_diffrn_radiation_monochromator graphite
_diffrn_radiation_source 'fine-focus sealed tube'
_diffrn_radiation_type MoK\a
_diffrn_radiation_wavelength 0.71073
_diffrn_reflns_av_R_equivalents 0.0384
_diffrn_reflns_av_sigmaI/netI 0.0435
_diffrn_reflns_limit_h_max 14
_diffrn_reflns_limit_h_min -14
_diffrn_reflns_limit_k_max 14
_diffrn_reflns_limit_k_min -14
_diffrn_reflns_limit_l_max 16
_diffrn_reflns_limit_l_min -16
_diffrn_reflns_number 22525
_diffrn_reflns_theta_full 26.00
_diffrn_reflns_theta_max 26.00
_diffrn_reflns_theta_min 1.53
_exptl_absorpt_coefficient_mu 3.491
_exptl_absorpt_correction_T_max 0.8730
_exptl_absorpt_correction_T_min 0.7216
_exptl_absorpt_correction_type multi-scan
_exptl_absorpt_process_details SADABS
_exptl_crystal_colour pink
_exptl_crystal_density_diffrn 1.923
_exptl_crystal_density_method 'not measured'
_exptl_crystal_description plate
_exptl_crystal_F_000 924
_exptl_crystal_size_max 0.10
_exptl_crystal_size_mid 0.06
_exptl_crystal_size_min 0.04
_refine_diff_density_max 3.298
_refine_diff_density_min -2.776
_refine_diff_density_rms 0.279
_refine_ls_extinction_method none
_refine_ls_goodness_of_fit_ref 1.113
_refine_ls_hydrogen_treatment constr
_refine_ls_matrix_type full
_refine_ls_number_parameters 370
_refine_ls_number_reflns 6174
_refine_ls_number_restraints 1
_refine_ls_restrained_S_all 1.113
_refine_ls_R_factor_all 0.0935
_refine_ls_R_factor_gt 0.0738
_refine_ls_shift/su_max 0.001
_refine_ls_shift/su_mean 0.000
_refine_ls_structure_factor_coef Fsqd
_refine_ls_weighting_details 'calc w=1/[\s^2^(Fo^2^)+(0.1254P)^2^+21.3275P] where P=(Fo^2^+2Fc^2^)/3'
_refine_ls_weighting_scheme calc
_refine_ls_wR_factor_gt 0.2191
_refine_ls_wR_factor_ref 0.2336
_reflns_number_gt 4789
_reflns_number_total 6174
_reflns_threshold_expression >2sigma(I)
_cod_data_source_file yc5012.cif
_cod_data_source_block 1
_cod_depositor_comments
;
The following automatic conversions were performed:

data item '_symmetry_cell_setting' value 'Triclinic' was changed to
'triclinic' in accordance with the
/home/saulius/struct/COD-crude-data/automatic-downloads/DataCite-retrospective/IUCr/depositions/lib/dictionaries/cif_core.dic
dictionary named 'cif_core.dic' version 2.4.2 last updated on
2011-04-26.

Automatic conversion script
Id: cif_fix_values 7556 2019-12-06 15:28:31Z antanas 
;
_cod_original_cell_volume 1643.38(9)
_cod_original_sg_symbol_H-M P-1
_cod_database_code 1556829

loop_
_symmetry_equiv_pos_as_xyz
'x, y, z'
'-x, -y, -z'

loop_
_atom_site_label
_atom_site_type_symbol
_atom_site_fract_x
_atom_site_fract_y
_atom_site_fract_z
_atom_site_U_iso_or_equiv
_atom_site_adp_type
_atom_site_occupancy
_atom_site_symmetry_multiplicity
_atom_site_calc_flag
_atom_site_refinement_flags
Cu1 Cu 0.70988(12) 0.20707(12) 0.86183(9) 0.0224(3) Uani 1 1 d .
Cu2 Cu 0.93539(15) 0.88287(15) 0.46019(11) 0.0389(4) Uani 1 1 d .
I1 I 0.91757(7) 1.05828(7) 0.36858(5) 0.0316(2) Uani 1 1 d .
I2 I 0.81705(8) 0.65719(8) 0.37430(6) 0.0446(3) Uani 1 1 d .
S1 S 0.4984(2) 0.1255(2) 0.79061(18) 0.0230(5) Uani 1 1 d .
S2 S 0.8488(2) 0.2193(3) 0.75367(18) 0.0230(5) Uani 1 1 d .
O1 O 0.7952(6) 0.0632(7) 0.9593(5) 0.0235(15) Uani 1 1 d .
O2 O 0.7012(7) 0.4240(8) 0.8932(5) 0.0299(16) Uani 1 1 d .
N1 N 0.7811(7) 0.2833(8) 1.0081(6) 0.0201(17) Uani 1 1 d .
C1 C 0.7805(10) 0.2112(10) 1.0804(8) 0.025(2) Uani 1 1 d .
C2 C 0.8167(11) 0.2578(13) 1.1816(8) 0.036(3) Uani 1 1 d .
H2A H 0.8166 0.2040 1.2309 0.043 Uiso 1 1 calc R
C3 C 0.8536(12) 0.3866(13) 1.2093(8) 0.040(3) Uani 1 1 d .
H3A H 0.8766 0.4217 1.2782 0.048 Uiso 1 1 calc R
C4 C 0.8557(11) 0.4606(11) 1.1351(8) 0.032(2) Uani 1 1 d .
H4A H 0.8811 0.5484 1.1520 0.038 Uiso 1 1 calc R
C5 C 0.8216(9) 0.4085(10) 1.0371(8) 0.024(2) Uani 1 1 d .
C6 C 0.8290(10) 0.4888(11) 0.9526(8) 0.028(2) Uani 1 1 d .
H6A H 0.8511 0.5766 0.9798 0.033 Uiso 1 1 calc R
H6B H 0.8963 0.4946 0.9113 0.033 Uiso 1 1 calc R
C7 C 0.6853(10) 0.4511(10) 0.7984(8) 0.025(2) Uani 1 1 d .
C8 C 0.7804(11) 0.5512(11) 0.7562(8) 0.031(2) Uani 1 1 d .
H8A H 0.8640 0.6052 0.7942 0.037 Uiso 1 1 calc R
C9 C 0.7533(14) 0.5724(12) 0.6582(9) 0.040(3) Uani 1 1 d .
H9A H 0.8181 0.6409 0.6292 0.048 Uiso 1 1 calc R
C10 C 0.6316(12) 0.4932(12) 0.6035(8) 0.035(3) Uani 1 1 d .
H10A H 0.6126 0.5070 0.5364 0.042 Uiso 1 1 calc R
C11 C 0.5380(12) 0.3947(11) 0.6457(8) 0.032(2) Uani 1 1 d .
H11A H 0.4542 0.3418 0.6075 0.038 Uiso 1 1 calc R
C12 C 0.5629(10) 0.3706(11) 0.7431(8) 0.027(2) Uani 1 1 d .
C13 C 0.4656(10) 0.2597(11) 0.7898(8) 0.028(2) Uani 1 1 d .
H13A H 0.3773 0.2293 0.7524 0.034 Uiso 1 1 calc R
H13B H 0.4655 0.2897 0.8600 0.034 Uiso 1 1 calc R
C14 C 0.4865(10) 0.0887(11) 0.6555(8) 0.027(2) Uani 1 1 d .
H14A H 0.3964 0.0605 0.6230 0.033 Uiso 1 1 calc R
H14B H 0.5466 0.1669 0.6273 0.033 Uiso 1 1 calc R
C15 C 0.5209(10) -0.0159(11) 0.6331(7) 0.026(2) Uani 1 1 d .
C16 C 0.4209(11) -0.1414(11) 0.6226(8) 0.032(2) Uani 1 1 d .
H16A H 0.3340 -0.1599 0.6281 0.039 Uiso 1 1 calc R
C17 C 0.4494(14) -0.2415(12) 0.6038(9) 0.042(3) Uani 1 1 d .
H17A H 0.3810 -0.3279 0.5976 0.050 Uiso 1 1 calc R
C18 C 0.5712(14) -0.2175(13) 0.5944(9) 0.042(3) Uani 1 1 d .
H18A H 0.5887 -0.2863 0.5823 0.050 Uiso 1 1 calc R
C19 C 0.6697(12) -0.0934(12) 0.6024(8) 0.033(3) Uani 1 1 d .
H19A H 0.7551 -0.0770 0.5939 0.040 Uiso 1 1 calc R
C20 C 0.6479(10) 0.0107(11) 0.6230(7) 0.027(2) Uani 1 1 d .
C21 C 0.7589(10) 0.1449(11) 0.6275(8) 0.029(2) Uani 1 1 d .
H21A H 0.7240 0.1990 0.5999 0.035 Uiso 1 1 calc R
H21B H 0.8209 0.1438 0.5834 0.035 Uiso 1 1 calc R
C22 C 0.9016(10) 0.1037(11) 0.7823(8) 0.026(2) Uani 1 1 d .
H22A H 0.8239 0.0184 0.7816 0.031 Uiso 1 1 calc R
H22B H 0.9514 0.0966 0.7294 0.031 Uiso 1 1 calc R
C23 C 0.9865(9) 0.1410(9) 0.8843(7) 0.021(2) Uani 1 1 d .
C24 C 1.1195(10) 0.1886(11) 0.8918(9) 0.030(2) Uani 1 1 d .
H24A H 1.1592 0.2063 0.8322 0.037 Uiso 1 1 calc R
C25 C 1.1963(10) 0.2110(11) 0.9815(8) 0.027(2) Uani 1 1 d .
H25A H 1.2875 0.2425 0.9840 0.033 Uiso 1 1 calc R
C26 C 1.1398(10) 0.1875(10) 1.0690(9) 0.030(2) Uani 1 1 d .
H26A H 1.1926 0.2035 1.1319 0.036 Uiso 1 1 calc R
C27 C 1.0058(10) 0.1405(10) 1.0650(8) 0.027(2) Uani 1 1 d .
H27A H 0.9667 0.1242 1.1248 0.032 Uiso 1 1 calc R
C28 C 0.9301(9) 0.1176(9) 0.9719(8) 0.022(2) Uani 1 1 d .
C29 C 0.7380(10) 0.0730(11) 1.0450(8) 0.028(2) Uani 1 1 d .
H29A H 0.7638 0.0345 1.1000 0.034 Uiso 1 1 calc R
H29B H 0.6417 0.0244 1.0280 0.034 Uiso 1 1 calc R
Cl1S Cl 0.5146(9) 0.7735(11) 0.8731(8) 0.171(4) Uani 1 1 d D
Cl2S Cl 0.4434(9) 0.5256(9) 0.9127(7) 0.148(3) Uani 1 1 d D
C1S C 0.4817(16) 0.6243(11) 0.8211(12) 0.070(5) Uani 1 1 d D
H1SA H 0.4078 0.5902 0.7654 0.084 Uiso 1 1 calc R
H1SB H 0.5591 0.6303 0.7937 0.084 Uiso 1 1 calc R

loop_
_atom_site_aniso_label
_atom_site_aniso_U_11
_atom_site_aniso_U_22
_atom_site_aniso_U_33
_atom_site_aniso_U_23
_atom_site_aniso_U_13
_atom_site_aniso_U_12
Cu1 0.0251(6) 0.0189(7) 0.0253(6) 0.0013(5) 0.0038(5) 0.0125(5)
Cu2 0.0394(8) 0.0372(9) 0.0422(8) 0.0035(7) 0.0078(6) 0.0202(7)
I1 0.0362(4) 0.0318(5) 0.0317(4) 0.0052(3) 0.0007(3) 0.0212(4)
I2 0.0460(5) 0.0356(5) 0.0461(5) 0.0028(4) 0.0105(4) 0.0146(4)
S1 0.0216(11) 0.0189(13) 0.0289(12) 0.0052(10) 0.0079(9) 0.0093(10)
S2 0.0184(11) 0.0223(14) 0.0283(12) 0.0040(10) 0.0054(9) 0.0096(10)
O1 0.020(3) 0.016(4) 0.035(4) 0.004(3) 0.007(3) 0.008(3)
O2 0.027(4) 0.030(5) 0.032(4) 0.011(3) 0.003(3) 0.014(3)
N1 0.017(4) 0.016(5) 0.028(4) -0.003(3) 0.002(3) 0.010(3)
C1 0.021(5) 0.024(6) 0.031(5) 0.006(4) 0.008(4) 0.012(4)
C2 0.038(6) 0.045(8) 0.031(6) 0.006(5) 0.002(5) 0.026(6)
C3 0.045(7) 0.051(8) 0.027(5) -0.009(5) -0.004(5) 0.030(6)
C4 0.033(6) 0.026(6) 0.041(6) -0.005(5) 0.005(5) 0.019(5)
C5 0.018(5) 0.022(6) 0.034(5) 0.001(4) 0.001(4) 0.012(4)
C6 0.026(5) 0.026(6) 0.033(5) 0.001(4) 0.002(4) 0.014(5)
C7 0.027(5) 0.022(6) 0.032(5) 0.002(4) 0.004(4) 0.017(5)
C8 0.033(6) 0.024(6) 0.035(6) 0.006(5) 0.006(4) 0.013(5)
C9 0.058(8) 0.025(7) 0.039(6) 0.010(5) 0.016(6) 0.020(6)
C10 0.051(7) 0.029(7) 0.029(5) 0.005(5) 0.004(5) 0.022(6)
C11 0.042(6) 0.029(7) 0.035(6) 0.000(5) 0.000(5) 0.027(6)
C12 0.023(5) 0.026(6) 0.039(6) 0.002(4) 0.007(4) 0.016(5)
C13 0.028(5) 0.029(6) 0.036(6) 0.002(5) 0.005(4) 0.022(5)
C14 0.023(5) 0.031(6) 0.027(5) 0.002(4) 0.004(4) 0.013(5)
C15 0.030(5) 0.027(6) 0.022(5) 0.004(4) 0.005(4) 0.014(5)
C16 0.032(6) 0.025(6) 0.037(6) 0.000(5) 0.003(5) 0.013(5)
C17 0.060(8) 0.017(6) 0.044(7) -0.002(5) -0.003(6) 0.017(6)
C18 0.067(9) 0.040(8) 0.033(6) -0.006(5) -0.001(6) 0.041(7)
C19 0.038(6) 0.036(7) 0.032(6) -0.007(5) 0.003(5) 0.024(6)
C20 0.027(5) 0.037(7) 0.017(4) 0.001(4) 0.006(4) 0.016(5)
C21 0.024(5) 0.036(7) 0.024(5) 0.002(4) 0.002(4) 0.013(5)
C22 0.026(5) 0.024(6) 0.030(5) 0.002(4) 0.006(4) 0.014(5)
C23 0.024(5) 0.012(5) 0.033(5) 0.001(4) 0.002(4) 0.014(4)
C24 0.026(5) 0.021(6) 0.045(6) 0.004(5) 0.007(5) 0.011(5)
C25 0.018(5) 0.028(6) 0.039(6) 0.002(5) 0.002(4) 0.014(5)
C26 0.029(5) 0.016(6) 0.044(6) 0.002(4) -0.005(5) 0.014(5)
C27 0.033(5) 0.019(6) 0.037(6) 0.008(4) 0.011(4) 0.019(5)
C28 0.023(5) 0.008(5) 0.038(5) 0.003(4) 0.008(4) 0.010(4)
C29 0.029(5) 0.027(6) 0.035(5) 0.011(5) 0.014(4) 0.016(5)
Cl1S 0.123(6) 0.196(10) 0.185(8) -0.011(7) -0.059(6) 0.088(7)
Cl2S 0.133(6) 0.140(7) 0.177(8) -0.018(6) 0.013(6) 0.077(6)
C1S 0.052(9) 0.071(12) 0.068(10) -0.017(9) 0.010(8) 0.018(9)

loop_
_atom_type_symbol
_atom_type_description
_atom_type_scat_dispersion_real
_atom_type_scat_dispersion_imag
_atom_type_scat_source
C C 0.0033 0.0016 'International Tables Vol C Tables 4.2.6.8 and 6.1.1.4'
H H 0.0000 0.0000 'International Tables Vol C Tables 4.2.6.8 and 6.1.1.4'
N N 0.0061 0.0033 'International Tables Vol C Tables 4.2.6.8 and 6.1.1.4'
O O 0.0106 0.0060 'International Tables Vol C Tables 4.2.6.8 and 6.1.1.4'
S S 0.1246 0.1234 'International Tables Vol C Tables 4.2.6.8 and 6.1.1.4'
Cu Cu 0.3201 1.2651 'International Tables Vol C Tables 4.2.6.8 and 6.1.1.4'
I I -0.4742 1.8119 'International Tables Vol C Tables 4.2.6.8 and 6.1.1.4'
Cl Cl 0.1484 0.1585 'International Tables Vol C Tables 4.2.6.8 and 6.1.1.4'

loop_
_geom_angle_atom_site_label_1
_geom_angle_atom_site_label_2
_geom_angle_atom_site_label_3
_geom_angle
_geom_angle_site_symmetry_1
_geom_angle_site_symmetry_3
N1 Cu1 S2 119.6(2) . .
N1 Cu1 S1 125.1(2) . .
S2 Cu1 S1 115.05(10) . .
I2 Cu2 Cu2 176.68(10) . 2_776
I2 Cu2 I1 118.37(6) . .
Cu2 Cu2 I1 60.26(6) 2_776 .
I2 Cu2 I1 121.12(7) . 2_776
Cu2 Cu2 I1 60.15(6) 2_776 2_776
I1 Cu2 I1 120.42(6) . 2_776
Cu2 I1 Cu2 59.58(6) . 2_776
C14 S1 C13 98.8(5) . .
C14 S1 Cu1 108.9(3) . .
C13 S1 Cu1 106.8(4) . .
C22 S2 C21 98.4(5) . .
C22 S2 Cu1 107.2(4) . .
C21 S2 Cu1 110.3(3) . .
C28 O1 C29 117.0(8) . .
C7 O2 C6 119.7(8) . .
C1 N1 C5 117.1(8) . .
C1 N1 Cu1 122.0(7) . .
C5 N1 Cu1 120.7(7) . .
N1 C1 C2 123.3(10) . .
N1 C1 C29 115.6(9) . .
C2 C1 C29 121.1(10) . .
C1 C2 C3 118.1(11) . .
C4 C3 C2 118.5(10) . .
C5 C4 C3 119.9(11) . .
N1 C5 C4 123.0(10) . .
N1 C5 C6 115.5(9) . .
C4 C5 C6 121.5(10) . .
O2 C6 C5 105.6(8) . .
O2 C7 C8 124.6(10) . .
O2 C7 C12 114.9(10) . .
C8 C7 C12 120.5(10) . .
C7 C8 C9 120.1(11) . .
C10 C9 C8 119.5(12) . .
C11 C10 C9 120.2(11) . .
C10 C11 C12 121.5(11) . .
C11 C12 C7 118.2(11) . .
C11 C12 C13 123.1(10) . .
C7 C12 C13 118.7(10) . .
C12 C13 S1 113.5(7) . .
C15 C14 S1 110.7(7) . .
C16 C15 C20 120.2(10) . .
C16 C15 C14 117.4(9) . .
C20 C15 C14 122.5(10) . .
C15 C16 C17 119.1(11) . .
C18 C17 C16 121.4(12) . .
C17 C18 C19 119.6(11) . .
C18 C19 C20 121.7(11) . .
C15 C20 C19 118.0(10) . .
C15 C20 C21 122.6(10) . .
C19 C20 C21 119.3(9) . .
C20 C21 S2 114.9(7) . .
C23 C22 S2 112.2(7) . .
C24 C23 C28 118.2(9) . .
C24 C23 C22 121.1(9) . .
C28 C23 C22 120.4(9) . .
C25 C24 C23 122.4(10) . .
C24 C25 C26 119.3(10) . .
C25 C26 C27 120.2(10) . .
C28 C27 C26 119.0(10) . .
C23 C28 O1 115.7(9) . .
C23 C28 C27 120.8(9) . .
O1 C28 C27 123.4(9) . .
O1 C29 C1 111.2(8) . .
Cl2S C1S Cl1S 108.2(10) . .

loop_
_geom_bond_atom_site_label_1
_geom_bond_atom_site_label_2
_geom_bond_distance
_geom_bond_site_symmetry_2
Cu1 N1 2.032(8) .
Cu1 S2 2.255(3) .
Cu1 S1 2.274(3) .
Cu2 I2 2.5057(17) .
Cu2 Cu2 2.561(3) 2_776
Cu2 I1 2.5757(17) .
Cu2 I1 2.5784(16) 2_776
I1 Cu2 2.5785(16) 2_776
S1 C14 1.818(10) .
S1 C13 1.825(10) .
S2 C22 1.815(10) .
S2 C21 1.832(10) .
O1 C28 1.387(12) .
O1 C29 1.417(12) .
O2 C7 1.349(12) .
O2 C6 1.442(12) .
N1 C1 1.334(13) .
N1 C5 1.355(13) .
C1 C2 1.382(15) .
C1 C29 1.510(16) .
C2 C3 1.401(18) .
C3 C4 1.365(18) .
C4 C5 1.358(15) .
C5 C6 1.511(15) .
C7 C8 1.389(16) .
C7 C12 1.392(15) .
C8 C9 1.390(16) .
C9 C10 1.380(18) .
C10 C11 1.372(18) .
C11 C12 1.390(15) .
C12 C13 1.499(16) .
C14 C15 1.514(15) .
C15 C16 1.382(16) .
C15 C20 1.396(14) .
C16 C17 1.407(16) .
C17 C18 1.344(19) .
C18 C19 1.366(19) .
C19 C20 1.405(15) .
C20 C21 1.501(16) .
C22 C23 1.518(14) .
C23 C24 1.379(14) .
C23 C28 1.386(14) .
C24 C25 1.363(15) .
C25 C26 1.385(16) .
C26 C27 1.394(15) .
C27 C28 1.393(15) .
Cl1S C1S 1.722(13) .
Cl2S C1S 1.697(13) .
